data_4515969
loop_
_publ_author_name
'Kalshetti, Manojkumar G.'
'Argade, Narshinha P.'

_publ_section_title
;
 Diastereoselective Synthesis of (+-)-<i>epi</i>-Subincanadine C.
;
_journal_issue 5
_journal_name_full 'ACS omega'
_journal_page_first 5308
_journal_page_last 5316
_journal_paper_doi 10.1021/acsomega.8b00587
_journal_volume 3
_journal_year 2018
_chemical_absolute_configuration unk
_chemical_formula_moiety 'C22 H28 N2 O3'
_chemical_formula_sum 'C22 H28 N2 O3'
_chemical_formula_weight 368.46
_space_group_crystal_system orthorhombic
_space_group_IT_number 19
_space_group_name_Hall 'P 2ac 2ab'
_space_group_name_H-M_alt 'P 21 21 21'
_atom_sites_solution_hydrogens geom
_audit_creation_method SHELXL-2016/6
_cell_angle_alpha 90
_cell_angle_beta 90
_cell_angle_gamma 90
_cell_formula_units_Z 4
_cell_length_a 8.1549(7)
_cell_length_b 14.3911(12)
_cell_length_c 16.5026(12)
_cell_measurement_reflns_used 9923
_cell_measurement_temperature 296(2)
_cell_measurement_theta_max 26.27
_cell_measurement_theta_min 2.79
_cell_volume 1936.7(3)
_computing_cell_refinement 'Bruker SAINT'
_computing_data_collection 'Bruker APEX2'
_computing_data_reduction 'Bruker SAINT'
_computing_molecular_graphics 'Bruker SHELXTL'
_computing_publication_material 'Bruker SHELXTL'
_computing_structure_refinement 'SHELXL-2016/6 (Sheldrick, 2016)'
_computing_structure_solution 'SHELXT 2014/5 (Sheldrick, 2014)'
_diffrn_ambient_temperature 296(2)
_diffrn_measured_fraction_theta_full 1.000
_diffrn_measured_fraction_theta_max 0.997
_diffrn_measurement_device_type 'Bruker APEX-II CCD'
_diffrn_measurement_method '\f and \w scans'
_diffrn_radiation_type MoK\a
_diffrn_radiation_wavelength 0.71073
_diffrn_reflns_av_R_equivalents 0.1119
_diffrn_reflns_av_unetI/netI 0.0645
_diffrn_reflns_Laue_measured_fraction_full 1.000
_diffrn_reflns_Laue_measured_fraction_max 0.997
_diffrn_reflns_limit_h_max 10
_diffrn_reflns_limit_h_min -10
_diffrn_reflns_limit_k_max 19
_diffrn_reflns_limit_k_min -19
_diffrn_reflns_limit_l_max 22
_diffrn_reflns_limit_l_min -21
_diffrn_reflns_number 47710
_diffrn_reflns_point_group_measured_fraction_full 1.000
_diffrn_reflns_point_group_measured_fraction_max 0.996
_diffrn_reflns_theta_full 25.242
_diffrn_reflns_theta_max 28.359
_diffrn_reflns_theta_min 2.468
_exptl_absorpt_coefficient_mu 0.084
_exptl_absorpt_correction_T_max 0.992
_exptl_absorpt_correction_T_min 0.984
_exptl_absorpt_correction_type multi-scan
_exptl_absorpt_process_details
;
 SADABS 2016/2: Krause, L., Herbst-Irmer, R., Sheldrick G.M. & Stalke D.,
 J. Appl. Cryst. 48 (2015) 3-10
;
_exptl_crystal_colour colourless
_exptl_crystal_density_diffrn 1.264
_exptl_crystal_description block
_exptl_crystal_F_000 792
_exptl_crystal_size_max 0.29
_exptl_crystal_size_mid 0.16
_exptl_crystal_size_min 0.09
_refine_diff_density_max 0.242
_refine_diff_density_min -0.267
_refine_diff_density_rms 0.054
_refine_ls_abs_structure_details
;
 Flack x determined using 1316 quotients [(I+)-(I-)]/[(I+)+(I-)]
 (Parsons, Flack and Wagner, Acta Cryst. B69 (2013) 249-259).
;
_refine_ls_abs_structure_Flack -0.3(6)
_refine_ls_extinction_coef 0.0156(17)
_refine_ls_extinction_expression Fc^*^=kFc[1+0.001xFc^2^\l^3^/sin(2\q)]^-1/4^
_refine_ls_extinction_method 'SHELXL-2016/6 (Sheldrick 2016)'
_refine_ls_goodness_of_fit_ref 1.057
_refine_ls_hydrogen_treatment constr
_refine_ls_matrix_type full
_refine_ls_number_parameters 249
_refine_ls_number_reflns 4816
_refine_ls_number_restraints 0
_refine_ls_restrained_S_all 1.057
_refine_ls_R_factor_all 0.0814
_refine_ls_R_factor_gt 0.0451
_refine_ls_shift/su_max 0.000
_refine_ls_shift/su_mean 0.000
_refine_ls_structure_factor_coef Fsqd
_refine_ls_weighting_details 'w=1/[\s^2^(Fo^2^)+(0.0370P)^2^+0.5940P] where P=(Fo^2^+2Fc^2^)/3'
_refine_ls_weighting_scheme calc
_refine_ls_wR_factor_gt 0.0867
_refine_ls_wR_factor_ref 0.1005
_reflns_Friedel_coverage 0.760
_reflns_Friedel_fraction_full 1.000
_reflns_Friedel_fraction_max 0.996
_reflns_number_gt 3591
_reflns_number_total 4832
_reflns_threshold_expression 'I > 2\s(I)'
_cod_data_source_file ao8b00587_si_003.cif
_cod_data_source_block KAP_02_a
_cod_database_code 4515969
_shelx_shelxl_version_number 2016/6
_shelx_space_group_comment
;
The symmetry employed for this shelxl refinement is uniquely defined
by the following loop, which should always be used as a source of
symmetry information in preference to the above space-group names.
They are only intended as comments.
;

loop_
_space_group_symop_operation_xyz
'x, y, z'
'-x+1/2, -y, z+1/2'
'-x, y+1/2, -z+1/2'
'x+1/2, -y+1/2, -z'

loop_
_atom_site_label
_atom_site_type_symbol
_atom_site_fract_x
_atom_site_fract_y
_atom_site_fract_z
_atom_site_U_iso_or_equiv
_atom_site_adp_type
_atom_site_occupancy
_atom_site_site_symmetry_order
_atom_site_calc_flag
_atom_site_refinement_flags_posn
_atom_site_refinement_flags_adp
O001 O 0.5573(2) 0.35509(12) 0.59740(10) 0.0189(4) Uani 1 1 d . .
O002 O 1.1580(2) 0.56568(13) 0.72842(13) 0.0275(5) Uani 1 1 d . .
O003 O 0.2928(2) 0.34447(15) 0.63393(12) 0.0284(5) Uani 1 1 d . .
N004 N 0.4599(2) 0.64567(15) 0.66957(13) 0.0157(5) Uani 1 1 d . .
H004 H 0.399633 0.599438 0.683844 0.019 Uiso 1 1 calc R U
N005 N 0.8959(2) 0.62422(13) 0.73252(13) 0.0151(5) Uani 1 1 d . .
C006 C 0.5456(3) 0.78013(18) 0.61333(14) 0.0156(5) Uani 1 1 d . .
C007 C 0.4102(3) 0.72067(17) 0.62342(15) 0.0151(5) Uani 1 1 d . .
C008 C 0.6237(3) 0.65800(17) 0.68881(14) 0.0147(5) Uani 1 1 d . .
C009 C 0.7385(3) 0.49270(17) 0.70162(15) 0.0157(5) Uani 1 1 d . .
H009 H 0.730349 0.498236 0.642568 0.019 Uiso 1 1 calc R U
C00A C 0.6082(3) 0.42398(16) 0.72967(15) 0.0165(5) Uani 1 1 d . .
H00A H 0.628041 0.408450 0.786018 0.020 Uiso 1 1 calc R U
H00B H 0.501469 0.453509 0.726357 0.020 Uiso 1 1 calc R U
C00B C 1.0070(3) 0.55563(18) 0.72790(16) 0.0192(6) Uani 1 1 d . .
C00C C 0.6801(3) 0.73865(17) 0.65614(15) 0.0158(5) Uani 1 1 d . .
C00D C 0.7250(3) 0.59194(17) 0.73827(15) 0.0150(5) Uani 1 1 d . .
C00E C 0.3943(3) 0.36183(17) 0.58334(16) 0.0184(6) Uani 1 1 d . .
C00F C 0.9351(3) 0.72355(17) 0.73566(16) 0.0179(5) Uani 1 1 d . .
H00C H 1.052852 0.732107 0.732356 0.021 Uiso 1 1 calc R U
H00D H 0.897549 0.749482 0.786653 0.021 Uiso 1 1 calc R U
C00G C 0.2579(3) 0.74004(18) 0.58888(15) 0.0182(6) Uani 1 1 d . .
H00G H 0.169596 0.699875 0.595429 0.022 Uiso 1 1 calc R U
C00H C 0.5286(3) 0.86118(19) 0.56702(15) 0.0189(6) Uani 1 1 d . .
H00H H 0.617167 0.900824 0.558951 0.023 Uiso 1 1 calc R U
C00I C 0.6051(3) 0.33521(18) 0.68026(15) 0.0185(6) Uani 1 1 d . .
H00E H 0.712984 0.306784 0.680792 0.022 Uiso 1 1 calc R U
H00F H 0.528129 0.291739 0.704129 0.022 Uiso 1 1 calc R U
C00J C 0.3766(3) 0.88083(19) 0.53352(16) 0.0201(6) Uani 1 1 d . .
H00J H 0.363043 0.934713 0.503135 0.024 Uiso 1 1 calc R U
C00K C 0.6690(3) 0.59124(19) 0.82689(15) 0.0192(6) Uani 1 1 d . .
H00I H 0.733115 0.547073 0.856826 0.029 Uiso 1 1 calc R U
H00K H 0.555296 0.574200 0.829564 0.029 Uiso 1 1 calc R U
H00L H 0.683464 0.652002 0.849801 0.029 Uiso 1 1 calc R U
C00L C 0.2431(3) 0.82085(19) 0.54467(15) 0.0205(6) Uani 1 1 d . .
H00M H 0.142354 0.835895 0.521748 0.025 Uiso 1 1 calc R U
C00M C 0.3585(3) 0.39282(18) 0.49744(16) 0.0209(6) Uani 1 1 d . .
C00N C 0.8518(3) 0.77383(19) 0.66529(17) 0.0203(6) Uani 1 1 d . .
H00N H 0.850286 0.840179 0.675598 0.024 Uiso 1 1 calc R U
H00O H 0.912609 0.762983 0.615659 0.024 Uiso 1 1 calc R U
C00O C 0.9150(3) 0.46464(17) 0.72238(17) 0.0200(6) Uani 1 1 d . .
H00P H 0.919092 0.431550 0.773552 0.024 Uiso 1 1 calc R U
H00Q H 0.960959 0.425399 0.680328 0.024 Uiso 1 1 calc R U
C00P C 0.4438(4) 0.48576(18) 0.48140(18) 0.0257(6) Uani 1 1 d . .
H00R H 0.406687 0.530914 0.520101 0.039 Uiso 1 1 calc R U
H00S H 0.417861 0.506645 0.427658 0.039 Uiso 1 1 calc R U
H00T H 0.560275 0.478028 0.486384 0.039 Uiso 1 1 calc R U
C00Q C 0.4220(4) 0.3194(2) 0.43862(17) 0.0362(8) Uani 1 1 d . .
H00U H 0.539200 0.315379 0.442855 0.054 Uiso 1 1 calc R U
H00V H 0.392451 0.336355 0.384281 0.054 Uiso 1 1 calc R U
H00W H 0.374321 0.260293 0.451692 0.054 Uiso 1 1 calc R U
C00R C 0.1735(4) 0.4040(2) 0.4878(2) 0.0377(8) Uani 1 1 d . .
H00$ H 0.121228 0.344746 0.494598 0.057 Uiso 1 1 calc R U
H00: H 0.149681 0.427720 0.434675 0.057 Uiso 1 1 calc R U
H00 H 0.133234 0.446545 0.527887 0.057 Uiso 1 1 calc R U

loop_
_atom_site_aniso_label
_atom_site_aniso_U_11
_atom_site_aniso_U_22
_atom_site_aniso_U_33
_atom_site_aniso_U_23
_atom_site_aniso_U_13
_atom_site_aniso_U_12
O001 0.0186(9) 0.0204(9) 0.0176(9) 0.0006(8) -0.0030(7) -0.0009(8)
O002 0.0129(9) 0.0257(11) 0.0440(12) 0.0061(10) 0.0007(9) 0.0008(8)
O003 0.0220(11) 0.0357(12) 0.0275(11) 0.0085(9) 0.0020(9) -0.0042(9)
N004 0.0114(10) 0.0145(11) 0.0212(11) 0.0004(9) -0.0009(9) -0.0001(9)
N005 0.0120(10) 0.0130(10) 0.0204(11) 0.0008(8) -0.0006(9) -0.0009(8)
C006 0.0153(12) 0.0173(13) 0.0141(12) -0.0031(10) 0.0019(10) 0.0015(11)
C007 0.0168(13) 0.0137(12) 0.0147(12) -0.0038(10) 0.0001(10) 0.0007(11)
C008 0.0126(12) 0.0162(13) 0.0152(12) -0.0018(10) 0.0012(10) 0.0011(10)
C009 0.0170(13) 0.0131(13) 0.0170(12) 0.0014(10) 0.0001(11) -0.0004(10)
C00A 0.0167(13) 0.0153(12) 0.0174(13) 0.0022(10) -0.0006(11) -0.0021(10)
C00B 0.0186(14) 0.0198(14) 0.0192(13) 0.0052(12) -0.0002(11) 0.0001(11)
C00C 0.0116(12) 0.0170(14) 0.0188(13) -0.0021(11) 0.0007(10) -0.0001(10)
C00D 0.0121(12) 0.0167(13) 0.0163(12) 0.0024(10) 0.0000(10) -0.0033(10)
C00E 0.0183(13) 0.0140(13) 0.0230(14) 0.0020(11) -0.0011(12) -0.0018(11)
C00F 0.0159(13) 0.0145(12) 0.0232(13) -0.0013(11) -0.0006(11) -0.0037(11)
C00G 0.0131(12) 0.0211(15) 0.0203(13) -0.0034(11) 0.0013(11) -0.0003(11)
C00H 0.0192(13) 0.0196(14) 0.0180(13) -0.0008(11) 0.0011(11) 0.0008(11)
C00I 0.0214(14) 0.0166(13) 0.0174(13) 0.0042(10) -0.0043(11) -0.0010(11)
C00J 0.0233(14) 0.0204(14) 0.0165(13) 0.0015(10) 0.0013(11) 0.0051(11)
C00K 0.0201(13) 0.0190(14) 0.0186(13) -0.0003(11) -0.0002(11) -0.0006(11)
C00L 0.0192(14) 0.0240(14) 0.0183(13) -0.0035(11) -0.0030(11) 0.0039(11)
C00M 0.0253(14) 0.0183(14) 0.0191(14) 0.0034(11) -0.0062(11) -0.0048(12)
C00N 0.0156(13) 0.0173(14) 0.0280(15) 0.0061(11) -0.0019(11) -0.0007(11)
C00O 0.0180(14) 0.0156(13) 0.0263(14) 0.0028(11) 0.0019(12) 0.0023(11)
C00P 0.0297(16) 0.0214(14) 0.0260(15) 0.0062(12) -0.0009(13) -0.0041(13)
C00Q 0.059(2) 0.0284(16) 0.0209(15) -0.0011(12) -0.0065(15) 0.0010(16)
C00R 0.0291(16) 0.0370(19) 0.047(2) 0.0195(16) -0.0181(15) -0.0101(14)

loop_
_atom_type_symbol
_atom_type_description
_atom_type_scat_dispersion_real
_atom_type_scat_dispersion_imag
_atom_type_scat_source
C C 0.0033 0.0016 'International Tables Vol C Tables 4.2.6.8 and 6.1.1.4'
H H 0.0000 0.0000 'International Tables Vol C Tables 4.2.6.8 and 6.1.1.4'
N N 0.0061 0.0033 'International Tables Vol C Tables 4.2.6.8 and 6.1.1.4'
O O 0.0106 0.0060 'International Tables Vol C Tables 4.2.6.8 and 6.1.1.4'

loop_
_geom_angle_atom_site_label_1
_geom_angle_atom_site_label_2
_geom_angle_atom_site_label_3
_geom_angle
C00E O001 C00I 116.1(2)
C007 N004 C008 108.0(2)
C007 N004 H004 126.0
C008 N004 H004 126.0
C00B N005 C00F 124.9(2)
C00B N005 C00D 114.2(2)
C00F N005 C00D 120.8(2)
C00H C006 C007 119.6(2)
C00H C006 C00C 133.7(2)
C007 C006 C00C 106.8(2)
N004 C007 C00G 130.0(2)
N004 C007 C006 108.1(2)
C00G C007 C006 121.9(2)
C00C C008 N004 110.2(2)
C00C C008 C00D 124.8(2)
N004 C008 C00D 125.1(2)
C00A C009 C00O 114.6(2)
C00A C009 C00D 115.4(2)
C00O C009 C00D 102.8(2)
C00A C009 H009 107.9
C00O C009 H009 107.9
C00D C009 H009 107.9
C00I C00A C009 113.3(2)
C00I C00A H00A 108.9
C009 C00A H00A 108.9
C00I C00A H00B 108.9
C009 C00A H00B 108.9
H00A C00A H00B 107.7
O002 C00B N005 125.7(2)
O002 C00B C00O 126.4(2)
N005 C00B C00O 107.8(2)
C008 C00C C006 107.0(2)
C008 C00C C00N 124.4(2)
C006 C00C C00N 128.6(2)
N005 C00D C008 106.62(19)
N005 C00D C00K 110.2(2)
C008 C00D C00K 111.1(2)
N005 C00D C009 101.4(2)
C008 C00D C009 114.2(2)
C00K C00D C009 112.7(2)
O003 C00E O001 122.9(2)
O003 C00E C00M 125.3(2)
O001 C00E C00M 111.8(2)
N005 C00F C00N 109.8(2)
N005 C00F H00C 109.7
C00N C00F H00C 109.7
N005 C00F H00D 109.7
C00N C00F H00D 109.7
H00C C00F H00D 108.2
C00L C00G C007 117.6(2)
C00L C00G H00G 121.2
C007 C00G H00G 121.2
C00J C00H C006 118.4(2)
C00J C00H H00H 120.8
C006 C00H H00H 120.8
O001 C00I C00A 110.2(2)
O001 C00I H00E 109.6
C00A C00I H00E 109.6
O001 C00I H00F 109.6
C00A C00I H00F 109.6
H00E C00I H00F 108.1
C00H C00J C00L 121.1(2)
C00H C00J H00J 119.5
C00L C00J H00J 119.5
C00D C00K H00I 109.5
C00D C00K H00K 109.5
H00I C00K H00K 109.5
C00D C00K H00L 109.5
H00I C00K H00L 109.5
H00K C00K H00L 109.5
C00G C00L C00J 121.4(2)
C00G C00L H00M 119.3
C00J C00L H00M 119.3
C00E C00M C00Q 109.0(2)
C00E C00M C00R 108.6(2)
C00Q C00M C00R 110.0(3)
C00E C00M C00P 109.4(2)
C00Q C00M C00P 109.9(2)
C00R C00M C00P 109.8(2)
C00C C00N C00F 109.4(2)
C00C C00N H00N 109.8
C00F C00N H00N 109.8
C00C C00N H00O 109.8
C00F C00N H00O 109.8
H00N C00N H00O 108.2
C00B C00O C009 104.5(2)
C00B C00O H00P 110.8
C009 C00O H00P 110.8
C00B C00O H00Q 110.8
C009 C00O H00Q 110.8
H00P C00O H00Q 108.9
C00M C00P H00R 109.5
C00M C00P H00S 109.5
H00R C00P H00S 109.5
C00M C00P H00T 109.5
H00R C00P H00T 109.5
H00S C00P H00T 109.5
C00M C00Q H00U 109.5
C00M C00Q H00V 109.5
H00U C00Q H00V 109.5
C00M C00Q H00W 109.5
H00U C00Q H00W 109.5
H00V C00Q H00W 109.5
C00M C00R H00$ 109.5
C00M C00R H00: 109.5
H00$ C00R H00: 109.5
C00M C00R H00 109.5
H00$ C00R H00 109.5
H00: C00R H00 109.5

loop_
_geom_bond_atom_site_label_1
_geom_bond_atom_site_label_2
_geom_bond_distance
O001 C00E 1.352(3)
O001 C00I 1.451(3)
O002 C00B 1.240(3)
O003 C00E 1.202(3)
N004 C007 1.382(3)
N004 C008 1.385(3)
N004 H004 0.8600
N005 C00B 1.342(3)
N005 C00F 1.466(3)
N005 C00D 1.473(3)
C006 C00H 1.401(4)
C006 C007 1.407(4)
C006 C00C 1.435(4)
C007 C00G 1.394(4)
C008 C00C 1.360(4)
C008 C00D 1.501(3)
C009 C00A 1.524(3)
C009 C00O 1.534(4)
C009 C00D 1.555(3)
C009 H009 0.9800
C00A C00I 1.516(3)
C00A H00A 0.9700
C00A H00B 0.9700
C00B C00O 1.512(4)
C00C C00N 1.497(3)
C00D C00K 1.532(3)
C00E C00M 1.514(3)
C00F C00N 1.527(4)
C00F H00C 0.9700
C00F H00D 0.9700
C00G C00L 1.378(4)
C00G H00G 0.9300
C00H C00J 1.386(4)
C00H H00H 0.9300
C00I H00E 0.9700
C00I H00F 0.9700
C00J C00L 1.402(4)
C00J H00J 0.9300
C00K H00I 0.9600
C00K H00K 0.9600
C00K H00L 0.9600
C00L H00M 0.9300
C00M C00Q 1.525(4)
C00M C00R 1.526(4)
C00M C00P 1.530(4)
C00N H00N 0.9700
C00N H00O 0.9700
C00O H00P 0.9700
C00O H00Q 0.9700
C00P H00R 0.9600
C00P H00S 0.9600
C00P H00T 0.9600
C00Q H00U 0.9600
C00Q H00V 0.9600
C00Q H00W 0.9600
C00R H00$ 0.9600
C00R H00: 0.9600
C00R H00 0.9600
